data_8104557
loop_
_publ_author_name
'Jin, Ze-Sen'
'Liu, E.'
'Liu, Xiao-Jing'
'Li, Zhuang-Yu'
'Jian, Fang-fang'
'Liang, Tongling'

_publ_section_title
;
 Crystal structure of
 (((1E,1&#x2032;E)-1,2-phenylenebis(methaneylylidene))bis(hydrazin-1-yl-2-ylidene))bis(aminomethaniminium)
 dinitrate C10H16N10O6
;
_journal_issue 6
_journal_name_full 'Zeitschrift f\"ur Kristallographie - New Crystal Structures'
_journal_page_first 1169
_journal_page_last 1170
_journal_paper_doi 10.1515/ncrs-2021-0263
_journal_volume 236
_journal_year 2021
_chemical_formula_moiety '2(N O3), C10 H16 N8'
_chemical_formula_sum 'C10 H16 N10 O6'
_chemical_formula_weight 372.33
_space_group_crystal_system monoclinic
_space_group_IT_number 15
_space_group_name_Hall '-C 2yc'
_space_group_name_H-M_alt 'C 1 2/c 1'
_atom_sites_solution_hydrogens geom
_atom_sites_solution_primary dual
_cell_angle_alpha 90
_cell_angle_beta 107.361(5)
_cell_angle_gamma 90
_cell_formula_units_Z 4
_cell_length_a 12.5131(7)
_cell_length_b 16.4675(9)
_cell_length_c 8.1488(4)
_cell_measurement_reflns_used 3325
_cell_measurement_temperature 170.00(10)
_cell_measurement_theta_max 29.5470
_cell_measurement_theta_min 2.1120
_cell_volume 1602.64(15)
_computing_cell_refinement 'CrysAlisPro 1.171.39.45i (Rigaku OD, 2018)'
_computing_data_collection 'CrysAlisPro 1.171.39.45i (Rigaku OD, 2018)'
_computing_data_reduction 'CrysAlisPro 1.171.39.45i (Rigaku OD, 2018)'
_computing_molecular_graphics 'Olex2 1.3 (Dolomanov et al., 2009)'
_computing_publication_material 'Olex2 1.3 (Dolomanov et al., 2009)'
_computing_structure_refinement 'SHELXL 2018/3 (Sheldrick, 2015)'
_computing_structure_solution 'ShelXT (Sheldrick, 2015)'
_diffrn_ambient_environment N~2~
_diffrn_ambient_temperature 170.00(10)
_diffrn_detector 'CCD plate'
_diffrn_measured_fraction_theta_full 1.000
_diffrn_measured_fraction_theta_max 0.981
_diffrn_measurement_details
;
List of Runs (angles in degrees, time in seconds):

  # Type    Start    End  Width  t~exp~   \w     \q     \k     \f   Frames
--------------------------------------------------------------------------
  1  \w    -74.00 -49.00   0.50   10.00    --    5.00  45.00  90.00   50
  2  \w     -3.00  27.00   0.50   10.00    --    5.00  45.00  90.00   60
  3  \w    -98.00  79.00   0.50   10.00    --   -9.50  45.00 150.00  354
  4  \w    -16.00  32.00   0.50   10.00    --   -9.50  45.00  30.00   96
;
_diffrn_measurement_device 'four-circle diffractometer'
_diffrn_measurement_device_type 'XtaLAB AFC10 (RCD3): fixed-chi single'
_diffrn_measurement_method '\w scans'
_diffrn_orient_matrix_type 'CrysAlisPro convention (1999,Acta A55,543-557)'
_diffrn_orient_matrix_UB_11 0.0238188000
_diffrn_orient_matrix_UB_12 0.0298454000
_diffrn_orient_matrix_UB_13 -0.0411978000
_diffrn_orient_matrix_UB_21 -0.0434848000
_diffrn_orient_matrix_UB_22 -0.0064464000
_diffrn_orient_matrix_UB_23 -0.0777679000
_diffrn_orient_matrix_UB_31 -0.0326890000
_diffrn_orient_matrix_UB_32 0.0304018000
_diffrn_orient_matrix_UB_33 0.0238882000
_diffrn_radiation_monochromator mirror
_diffrn_radiation_probe x-ray
_diffrn_radiation_type 'Mo K\a'
_diffrn_radiation_wavelength 0.71073
_diffrn_reflns_av_R_equivalents 0.0180
_diffrn_reflns_av_unetI/netI 0.0216
_diffrn_reflns_Laue_measured_fraction_full 1.000
_diffrn_reflns_Laue_measured_fraction_max 0.981
_diffrn_reflns_limit_h_max 14
_diffrn_reflns_limit_h_min -16
_diffrn_reflns_limit_k_max 16
_diffrn_reflns_limit_k_min -21
_diffrn_reflns_limit_l_max 10
_diffrn_reflns_limit_l_min -10
_diffrn_reflns_number 6206
_diffrn_reflns_point_group_measured_fraction_full 1.000
_diffrn_reflns_point_group_measured_fraction_max 0.981
_diffrn_reflns_theta_full 25.242
_diffrn_reflns_theta_max 27.491
_diffrn_reflns_theta_min 2.106
_diffrn_source 'Rotating-anode X-ray tube'
_diffrn_source_type 'Rigaku (Mo) X-ray Source'
_exptl_absorpt_coefficient_mu 0.129
_exptl_absorpt_correction_T_max 1.00000
_exptl_absorpt_correction_T_min 0.82662
_exptl_absorpt_correction_type multi-scan
_exptl_absorpt_process_details
;
CrysAlisPro 1.171.39.45i (Rigaku Oxford Diffraction, 2018)
Empirical absorption correction using spherical harmonics,
 implemented in SCALE3 ABSPACK scaling algorithm.
;
_exptl_crystal_colour colourless
_exptl_crystal_colour_primary colourless
_exptl_crystal_density_diffrn 1.543
_exptl_crystal_description block
_exptl_crystal_F_000 776
_exptl_crystal_size_max 0.21
_exptl_crystal_size_mid 0.19
_exptl_crystal_size_min 0.15
_refine_diff_density_max 0.351
_refine_diff_density_min -0.215
_refine_diff_density_rms 0.039
_refine_ls_extinction_coef .
_refine_ls_extinction_method none
_refine_ls_goodness_of_fit_ref 1.108
_refine_ls_hydrogen_treatment constr
_refine_ls_matrix_type full
_refine_ls_number_parameters 118
_refine_ls_number_reflns 1814
_refine_ls_number_restraints 0
_refine_ls_restrained_S_all 1.108
_refine_ls_R_factor_all 0.0452
_refine_ls_R_factor_gt 0.0380
_refine_ls_shift/su_max 0.000
_refine_ls_shift/su_mean 0.000
_refine_ls_structure_factor_coef Fsqd
_refine_ls_weighting_details 'w=1/[\s^2^(Fo^2^)+(0.0622P)^2^+0.4772P] where P=(Fo^2^+2Fc^2^)/3'
_refine_ls_weighting_scheme calc
_refine_ls_wR_factor_gt 0.1138
_refine_ls_wR_factor_ref 0.1180
_reflns_Friedel_coverage 0.000
_reflns_Friedel_fraction_full .
_reflns_Friedel_fraction_max .
_reflns_number_gt 1504
_reflns_number_total 1814
_reflns_threshold_expression 'I > 2\s(I)'
_cod_data_source_file suppl_j_ncrs-2021-0263_suppl.cif
_cod_data_source_block mx9351a
_cod_database_code 8104557
_chemical_oxdiff_formula CHNO
_shelx_space_group_comment
;
The symmetry employed for this shelxl refinement is uniquely defined
by the following loop, which should always be used as a source of
symmetry information in preference to the above space-group names.
They are only intended as comments.
;
_reflns_odcompleteness_completeness 100.00
_reflns_odcompleteness_iscentric 1
_reflns_odcompleteness_theta 26.32
_olex2_refinement_description
;
1. Fixed Uiso
 At 1.2 times of:
  All C(H) groups, All N(H) groups, All N(H,H) groups
2.a Aromatic/amide H refined with riding coordinates:
 N2(H2), C1(H1), C2(H2A), C4(H4)
2.b X=CH2 refined with riding coordinates:
 N3(H3A,H3B), N4(H4A,H4B)
;
_olex2_submission_special_instructions 'No special instructions were received'
_oxdiff_exptl_absorpt_empirical_details
;
Empirical correction (ABSPACK) includes:
- Absorption correction using spherical harmonics
- Frame scaling
;
_oxdiff_exptl_absorpt_empirical_full_max 1.393
_oxdiff_exptl_absorpt_empirical_full_min 0.656

loop_
_space_group_symop_operation_xyz
'x, y, z'
'-x, y, -z+1/2'
'x+1/2, y+1/2, z'
'-x+1/2, y+1/2, -z+1/2'
'-x, -y, -z'
'x, -y, z-1/2'
'-x+1/2, -y+1/2, -z'
'x+1/2, -y+1/2, z-1/2'

loop_
_atom_site_label
_atom_site_type_symbol
_atom_site_fract_x
_atom_site_fract_y
_atom_site_fract_z
_atom_site_U_iso_or_equiv
_atom_site_adp_type
_atom_site_occupancy
_atom_site_site_symmetry_order
_atom_site_calc_flag
_atom_site_refinement_flags_posn
_atom_site_refinement_flags_adp
_atom_site_refinement_flags_occupancy
_atom_site_disorder_assembly
_atom_site_disorder_group
O1 O 0.43858(11) 0.08299(7) 0.39475(16) 0.0626(4) Uani 1 1 d . . . . .
O2 O 0.29845(9) 0.14651(7) 0.22751(14) 0.0572(3) Uani 1 1 d . . . . .
O3 O 0.41800(8) 0.21029(6) 0.43416(13) 0.0459(3) Uani 1 1 d . . . . .
N5 N 0.38518(10) 0.14587(7) 0.35101(15) 0.0404(3) Uani 1 1 d . . . . .
N1 N 0.31107(8) 0.41989(7) 0.46977(13) 0.0329(3) Uani 1 1 d . . . . .
N2 N 0.27173(9) 0.34731(6) 0.39198(13) 0.0348(3) Uani 1 1 d . . . . .
H2 H 0.305134 0.302214 0.428197 0.042 Uiso 1 1 calc R U . . .
N3 N 0.12392(10) 0.41776(8) 0.21309(16) 0.0469(3) Uani 1 1 d . . . . .
H3A H 0.063823 0.418853 0.127457 0.056 Uiso 1 1 calc R U . . .
H3B H 0.147901 0.461448 0.270001 0.056 Uiso 1 1 calc R U . . .
N4 N 0.14428(10) 0.28163(7) 0.17214(15) 0.0456(3) Uani 1 1 d . . . . .
H4A H 0.084417 0.281227 0.086066 0.055 Uiso 1 1 calc R U . . .
H4B H 0.181802 0.237589 0.203253 0.055 Uiso 1 1 calc R U . . .
C1 C 0.45083(11) 0.63784(8) 0.68171(15) 0.0340(3) Uani 1 1 d . . . . .
H1 H 0.417279 0.686778 0.637564 0.041 Uiso 1 1 calc R U . . .
C2 C 0.40334(10) 0.56593(8) 0.61214(15) 0.0320(3) Uani 1 1 d . . . . .
H2A H 0.338501 0.566471 0.519237 0.038 Uiso 1 1 calc R U . . .
C3 C 0.45138(9) 0.49142(7) 0.67943(14) 0.0282(3) Uani 1 1 d . . . . .
C4 C 0.40110(10) 0.41653(8) 0.59438(15) 0.0304(3) Uani 1 1 d . . . . .
H4 H 0.434708 0.366690 0.631107 0.037 Uiso 1 1 calc R U . . .
C5 C 0.17863(11) 0.34993(8) 0.25660(17) 0.0364(3) Uani 1 1 d . . . . .

loop_
_atom_site_aniso_label
_atom_site_aniso_U_11
_atom_site_aniso_U_22
_atom_site_aniso_U_33
_atom_site_aniso_U_23
_atom_site_aniso_U_13
_atom_site_aniso_U_12
O1 0.0699(8) 0.0398(6) 0.0601(7) -0.0053(5) -0.0080(6) 0.0113(5)
O2 0.0477(6) 0.0630(7) 0.0462(6) -0.0043(5) -0.0083(5) -0.0011(5)
O3 0.0385(5) 0.0320(5) 0.0559(6) 0.0033(4) -0.0032(4) -0.0042(4)
N5 0.0408(6) 0.0394(6) 0.0362(6) 0.0045(5) 0.0044(5) -0.0031(5)
N1 0.0305(5) 0.0336(6) 0.0339(5) -0.0033(4) 0.0084(4) -0.0040(4)
N2 0.0311(6) 0.0322(6) 0.0363(6) -0.0007(4) 0.0028(4) -0.0047(4)
N3 0.0372(6) 0.0441(7) 0.0486(7) -0.0023(5) -0.0035(5) 0.0003(5)
N4 0.0416(6) 0.0425(7) 0.0412(6) -0.0062(5) -0.0051(5) -0.0042(5)
C1 0.0426(7) 0.0295(7) 0.0314(6) 0.0032(5) 0.0134(5) 0.0043(5)
C2 0.0323(6) 0.0350(7) 0.0278(5) 0.0023(5) 0.0079(4) 0.0020(5)
C3 0.0283(6) 0.0313(6) 0.0262(5) 0.0002(5) 0.0098(5) -0.0005(4)
C4 0.0303(6) 0.0307(6) 0.0297(6) 0.0012(5) 0.0080(5) -0.0011(5)
C5 0.0320(6) 0.0406(7) 0.0343(6) -0.0003(5) 0.0063(5) -0.0048(5)

loop_
_atom_type_symbol
_atom_type_description
_atom_type_scat_dispersion_real
_atom_type_scat_dispersion_imag
_atom_type_scat_source
C C 0.0033 0.0016 'International Tables Vol C Tables 4.2.6.8 and 6.1.1.4'
H H 0.0000 0.0000 'International Tables Vol C Tables 4.2.6.8 and 6.1.1.4'
N N 0.0061 0.0033 'International Tables Vol C Tables 4.2.6.8 and 6.1.1.4'
O O 0.0106 0.0060 'International Tables Vol C Tables 4.2.6.8 and 6.1.1.4'

loop_
_geom_angle_atom_site_label_1
_geom_angle_atom_site_label_2
_geom_angle_atom_site_label_3
_geom_angle
_geom_angle_site_symmetry_1
_geom_angle_site_symmetry_3
O1 N5 O2 120.79(12) . .
O1 N5 O3 119.52(11) . .
O2 N5 O3 119.68(11) . .
C4 N1 N2 116.12(10) . .
N1 N2 H2 121.5 . .
C5 N2 N1 117.00(10) . .
C5 N2 H2 121.5 . .
H3A N3 H3B 120.0 . .
C5 N3 H3A 120.0 . .
C5 N3 H3B 120.0 . .
H4A N4 H4B 120.0 . .
C5 N4 H4A 120.0 . .
C5 N4 H4B 120.0 . .
C1 C1 H1 119.9 2_656 .
C2 C1 C1 120.14(7) . 2_656
C2 C1 H1 119.9 . .
C1 C2 H2A 119.6 . .
C1 C2 C3 120.77(12) . .
C3 C2 H2A 119.6 . .
C2 C3 C4 118.59(10) . .
C3 C3 C2 119.07(7) 2_656 .
C3 C3 C4 122.27(6) 2_656 .
N1 C4 C3 119.65(11) . .
N1 C4 H4 120.2 . .
C3 C4 H4 120.2 . .
N3 C5 N2 120.46(12) . .
N3 C5 N4 121.67(12) . .
N4 C5 N2 117.86(12) . .

loop_
_geom_bond_atom_site_label_1
_geom_bond_atom_site_label_2
_geom_bond_distance
_geom_bond_site_symmetry_2
O1 N5 1.2263(15) .
O2 N5 1.2405(15) .
O3 N5 1.2598(15) .
N1 N2 1.3735(14) .
N1 C4 1.2730(16) .
N2 H2 0.8600 .
N2 C5 1.3450(16) .
N3 H3A 0.8600 .
N3 H3B 0.8600 .
N3 C5 1.3028(18) .
N4 H4A 0.8600 .
N4 H4B 0.8600 .
N4 C5 1.3217(17) .
C1 C1 1.391(3) 2_656
C1 H1 0.9300 .
C1 C2 1.3696(18) .
C2 H2A 0.9300 .
C2 C3 1.4039(17) .
C3 C3 1.403(2) 2_656
C3 C4 1.4619(16) .
C4 H4 0.9300 .

loop_
_geom_hbond_atom_site_label_D
_geom_hbond_atom_site_label_H
_geom_hbond_atom_site_label_A
_geom_hbond_distance_DH
_geom_hbond_distance_HA
_geom_hbond_distance_DA
_geom_hbond_angle_DHA
_geom_hbond_site_symmetry_A
_geom_hbond_publ_flag
N2 H2 O3 0.86 2.06 2.8607(15) 154.4 . yes
N3 H3A O1 0.86 2.07 2.9185(17) 169.5 8_455 yes
N4 H4A O3 0.86 2.09 2.9187(15) 162.9 8_455 yes
N4 H4B O2 0.86 2.06 2.8907(16) 161.9 . yes

loop_
_geom_torsion_atom_site_label_1
_geom_torsion_atom_site_label_2
_geom_torsion_atom_site_label_3
_geom_torsion_atom_site_label_4
_geom_torsion
_geom_torsion_site_symmetry_1
_geom_torsion_site_symmetry_2
_geom_torsion_site_symmetry_3
_geom_torsion_site_symmetry_4
N1 N2 C5 N3 -5.98(18) . . . .
N1 N2 C5 N4 175.03(11) . . . .
N2 N1 C4 C3 177.31(10) . . . .
C1 C1 C2 C3 1.4(2) 2_656 . . .
C1 C2 C3 C3 0.6(2) . . . 2_656
C1 C2 C3 C4 -176.54(11) . . . .
C2 C3 C4 N1 -4.92(17) . . . .
C3 C3 C4 N1 178.07(13) 2_656 . . .
C4 N1 N2 C5 -177.96(11) . . . .
